data_4107281
loop_
_publ_author_name
'Emilio Pardo'
'Rosa Carrasco'
'Rafael Ruiz-Garc\'ia'
'Miguel Julve'
'Francesc Lloret'
'M. Carmen Mu\~noz'
'Yves Journaux'
'Eliseo Ruiz'
'Joan Cano'

_publ_section_title
;
 Structure and Magnetism of Dinuclear Copper(II) Metallacyclophanes with
 Oligoacenebis(oxamate) Bridging Ligands: Theoretical Predictions on
 Wirelike Magnetic Coupling
;
_journal_name_full 'Journal of the American Chemical Society'
_journal_page_first 576
_journal_page_last 585
_journal_paper_doi 10.1021/ja0747066
_journal_volume 130
_journal_year 2008
_chemical_formula_sum 'C124 H108 Cu2 N4 O20 P4'
_chemical_formula_weight 2225.10
_chemical_name_systematic
;
 ?
;
_space_group_IT_number 14
_symmetry_cell_setting monoclinic
_symmetry_space_group_name_Hall '-P 2yn'
_symmetry_space_group_name_H-M 'P 1 21/n 1'
_atom_sites_solution_hydrogens geom
_atom_sites_solution_primary direct
_atom_sites_solution_secondary difmap
_audit_creation_method SHELXL-97
_cell_angle_alpha 90.00
_cell_angle_beta 113.376(19)
_cell_angle_gamma 90.00
_cell_formula_units_Z 2
_cell_length_a 16.024(5)
_cell_length_b 24.939(3)
_cell_length_c 16.859(3)
_cell_measurement_reflns_used 25
_cell_measurement_temperature 293(2)
_cell_measurement_theta_max 20
_cell_measurement_theta_min 12
_cell_volume 6184(3)
_computing_structure_refinement 'SHELXL-97 (Sheldrick, 1997)'
_diffrn_ambient_temperature 293(2)
_diffrn_measured_fraction_theta_full 0.976
_diffrn_measured_fraction_theta_max 0.976
_diffrn_radiation_monochromator graphite
_diffrn_radiation_source 'fine-focus sealed tube'
_diffrn_radiation_type MoK\a
_diffrn_radiation_wavelength 0.71073
_diffrn_reflns_av_R_equivalents 0.0607
_diffrn_reflns_av_sigmaI/netI 0.0878
_diffrn_reflns_limit_h_max 17
_diffrn_reflns_limit_h_min 0
_diffrn_reflns_limit_k_max 26
_diffrn_reflns_limit_k_min 0
_diffrn_reflns_limit_l_max 16
_diffrn_reflns_limit_l_min -18
_diffrn_reflns_number 8252
_diffrn_reflns_theta_full 22.53
_diffrn_reflns_theta_max 22.53
_diffrn_reflns_theta_min 2.10
_exptl_absorpt_coefficient_mu 0.460
_exptl_absorpt_correction_type none
_exptl_crystal_density_diffrn 1.195
_exptl_crystal_description prismatic
_exptl_crystal_F_000 2316
_exptl_crystal_size_max 0.10
_exptl_crystal_size_mid 0.08
_exptl_crystal_size_min 0.06
_refine_diff_density_max 0.798
_refine_diff_density_min -1.270
_refine_diff_density_rms 0.153
_refine_ls_extinction_coef 0.0025(9)
_refine_ls_extinction_expression Fc^*^=kFc[1+0.001xFc^2^\l^3^/sin(2\q)]^-1/4^
_refine_ls_extinction_method SHELXL
_refine_ls_goodness_of_fit_ref 1.111
_refine_ls_hydrogen_treatment mixed
_refine_ls_matrix_type full
_refine_ls_number_parameters 692
_refine_ls_number_reflns 7925
_refine_ls_number_restraints 0
_refine_ls_restrained_S_all 1.111
_refine_ls_R_factor_all 0.1857
_refine_ls_R_factor_gt 0.0865
_refine_ls_shift/su_max 0.086
_refine_ls_shift/su_mean 0.050
_refine_ls_structure_factor_coef Fsqd
_refine_ls_weighting_details 'calc w=1/[\s^2^(Fo^2^)+(0.2000P)^2^+0.0000P] where P=(Fo^2^+2Fc^2^)/3'
_refine_ls_weighting_scheme calc
_refine_ls_wR_factor_gt 0.2170
_refine_ls_wR_factor_ref 0.2693
_reflns_number_gt 2988
_reflns_number_total 7925
_reflns_threshold_expression >2sigma(I)
_cod_data_source_file ja0747066rom20070712_100534.cif
_cod_data_source_block ja182
_cod_original_cell_volume 6184(2)
_cod_database_code 4107281

loop_
_symmetry_equiv_pos_as_xyz
'x, y, z'
'-x+1/2, y+1/2, -z+1/2'
'-x, -y, -z'
'x-1/2, -y-1/2, z-1/2'

loop_
_atom_site_label
_atom_site_type_symbol
_atom_site_fract_x
_atom_site_fract_y
_atom_site_fract_z
_atom_site_U_iso_or_equiv
_atom_site_adp_type
_atom_site_occupancy
_atom_site_symmetry_multiplicity
_atom_site_calc_flag
_atom_site_refinement_flags
Cu1 Cu 0.24320(13) 0.04398(7) 0.82165(12) 0.0676(8) Uani 1 1 d .
N1 N 0.3627(8) 0.0706(5) 0.8367(8) 0.061(3) Uani 1 1 d .
O3 O 0.2075(8) 0.0712(5) 0.7061(7) 0.081(3) Uani 1 1 d .
C1 C 0.4511(10) 0.0686(6) 0.9104(9) 0.051(4) Uani 1 1 d .
C10A C 0.5977(10) 0.0311(5) 0.9824(9) 0.050(4) Uani 1 1 d .
N2 N 0.2530(9) 0.0128(5) 0.9330(8) 0.064(3) Uani 1 1 d .
C11 C 0.3611(11) 0.0978(6) 0.7681(10) 0.057(4) Uani 1 1 d .
C9 C 0.5197(10) 0.0357(6) 0.9115(8) 0.047(3) Uani 1 1 d .
C2 C 0.4609(10) 0.1002(5) 0.9841(10) 0.061(4) Uani 1 1 d .
H2 H 0.4142 0.1227 0.9829 0.107(10) Uiso 1 1 calc R
O1 O 0.4255(8) 0.1213(5) 0.7598(6) 0.080(3) Uani 1 1 d .
C13 C 0.1742(14) -0.0004(7) 0.9286(14) 0.088(6) Uani 1 1 d .
O6 O 0.1178(9) 0.0253(5) 0.7808(8) 0.093(4) Uani 1 1 d .
C12 C 0.2706(12) 0.0964(6) 0.6936(11) 0.069(5) Uani 1 1 d .
C3 C 0.5398(10) 0.0970(6) 1.0564(9) 0.058(4) Uani 1 1 d .
H3 H 0.5466 0.1180 1.1042 0.107(10) Uiso 1 1 calc R
C5 C 0.6704(11) -0.0047(6) 0.9892(11) 0.066(4) Uani 1 1 d .
O2 O 0.2616(9) 0.1180(5) 0.6229(8) 0.112(4) Uani 1 1 d .
C14 C 0.0945(13) 0.0098(8) 0.8428(16) 0.097(7) Uani 1 1 d .
C4 C 0.6090(10) 0.0635(6) 1.0598(10) 0.067(5) Uani 1 1 d .
H4 H 0.6620 0.0611 1.1097 0.107(10) Uiso 1 1 calc R
C6 C 0.6585(12) -0.0353(7) 0.9148(12) 0.075(5) Uani 1 1 d .
H6 H 0.7035 -0.0590 0.9151 0.107(10) Uiso 1 1 calc R
O4 O 0.1564(8) -0.0227(6) 0.9917(9) 0.108(4) Uani 1 1 d .
C7 C 0.5810(14) -0.0299(7) 0.8433(11) 0.078(5) Uani 1 1 d .
H7 H 0.5745 -0.0506 0.7953 0.107(10) Uiso 1 1 calc R
C8 C 0.5107(11) 0.0044(6) 0.8367(10) 0.067(4) Uani 1 1 d .
H8 H 0.4592 0.0072 0.7855 0.107(10) Uiso 1 1 calc R
O5 O 0.0158(9) 0.0029(7) 0.8375(10) 0.144(6) Uani 1 1 d .
P1 P 0.8237(3) 0.21194(15) 0.2961(2) 0.0573(12) Uani 1 1 d .
C27 C 0.8244(10) 0.2108(6) 0.1904(9) 0.061(4) Uani 1 1 d .
C32 C 0.8540(10) 0.2560(7) 0.1590(10) 0.076(5) Uani 1 1 d .
H32 H 0.8716 0.2865 0.1935 0.107(10) Uiso 1 1 calc R
C29 C 0.8024(13) 0.1643(8) 0.0581(13) 0.096(6) Uani 1 1 d .
H29 H 0.7830 0.1342 0.0230 0.107(10) Uiso 1 1 calc R
C30 C 0.8321(12) 0.2071(11) 0.0290(11) 0.098(7) Uani 1 1 d .
H30 H 0.8362 0.2051 -0.0244 0.107(10) Uiso 1 1 calc R
C28 C 0.8000(11) 0.1637(7) 0.1375(10) 0.085(6) Uani 1 1 d .
H28 H 0.7826 0.1328 0.1577 0.107(10) Uiso 1 1 calc R
C31 C 0.8581(10) 0.2568(8) 0.0782(10) 0.073(5) Uani 1 1 d .
H31 H 0.8763 0.2870 0.0570 0.107(10) Uiso 1 1 calc R
C15 C 0.9336(9) 0.2212(6) 0.3728(8) 0.057(4) Uani 1 1 d .
C20 C 0.9826(11) 0.1824(6) 0.4358(9) 0.063(4) Uani 1 1 d .
H20 H 0.9542 0.1501 0.4370 0.107(10) Uiso 1 1 calc R
C19 C 1.0696(11) 0.1904(7) 0.4950(9) 0.069(5) Uani 1 1 d .
H19 H 1.0995 0.1640 0.5352 0.107(10) Uiso 1 1 calc R
C17 C 1.0656(12) 0.2788(8) 0.4349(10) 0.092(6) Uani 1 1 d .
H17 H 1.0919 0.3120 0.4350 0.107(10) Uiso 1 1 calc R
C16 C 0.9784(11) 0.2678(7) 0.3759(10) 0.082(5) Uani 1 1 d .
H16 H 0.9486 0.2942 0.3357 0.107(10) Uiso 1 1 calc R
C18 C 1.1131(11) 0.2397(11) 0.4939(10) 0.092(7) Uani 1 1 d .
H18 H 1.1728 0.2457 0.5322 0.107(10) Uiso 1 1 calc R
C33 C 0.7538(10) 0.2672(5) 0.3014(9) 0.054(4) Uani 1 1 d .
C34 C 0.7717(12) 0.2903(8) 0.3827(10) 0.084(6) Uani 1 1 d .
H34 H 0.8230 0.2804 0.4308 0.107(10) Uiso 1 1 calc R
C36 C 0.6340(13) 0.3425(7) 0.3210(15) 0.094(6) Uani 1 1 d .
H36 H 0.5924 0.3671 0.3254 0.107(10) Uiso 1 1 calc R
C38 C 0.6805(10) 0.2805(7) 0.2336(10) 0.070(5) Uani 1 1 d .
H38 H 0.6696 0.2646 0.1805 0.107(10) Uiso 1 1 calc R
C35 C 0.7100(15) 0.3290(8) 0.3902(13) 0.091(6) Uani 1 1 d .
H35 H 0.7221 0.3452 0.4433 0.107(10) Uiso 1 1 calc R
C37 C 0.6206(13) 0.3169(8) 0.2397(13) 0.089(6) Uani 1 1 d .
H37 H 0.5697 0.3257 0.1905 0.107(10) Uiso 1 1 calc R
C21 C 0.7758(11) 0.1517(6) 0.3168(9) 0.064(4) Uani 1 1 d .
C22 C 0.6986(15) 0.1506(8) 0.3333(11) 0.102(6) Uani 1 1 d .
H22 H 0.6686 0.1827 0.3316 0.107(10) Uiso 1 1 calc R
C24 C 0.710(2) 0.0586(11) 0.3559(16) 0.138(10) Uani 1 1 d .
H24 H 0.6892 0.0270 0.3706 0.107(10) Uiso 1 1 calc R
C25 C 0.786(2) 0.0558(8) 0.3397(13) 0.126(9) Uani 1 1 d .
H25 H 0.8150 0.0232 0.3435 0.107(10) Uiso 1 1 calc R
C26 C 0.8200(13) 0.1025(7) 0.3172(10) 0.091(6) Uani 1 1 d .
H26 H 0.8704 0.1012 0.3029 0.107(10) Uiso 1 1 calc R
C23 C 0.6629(17) 0.1040(9) 0.3523(15) 0.127(8) Uani 1 1 d .
H23 H 0.6097 0.1040 0.3620 0.107(10) Uiso 1 1 calc R
P2 P 0.6698(3) 0.2358(2) 0.6536(3) 0.0715(14) Uani 1 1 d .
C57 C 0.7701(11) 0.2535(8) 0.6371(10) 0.078(5) Uani 1 1 d .
C58 C 0.8112(12) 0.3027(7) 0.6562(10) 0.074(5) Uani 1 1 d .
H58 H 0.7860 0.3297 0.6776 0.107(10) Uiso 1 1 calc R
C60 C 0.9269(13) 0.2753(12) 0.6111(12) 0.108(8) Uani 1 1 d .
H60 H 0.9790 0.2841 0.6023 0.107(10) Uiso 1 1 calc R
C61 C 0.8887(12) 0.2240(8) 0.5905(10) 0.078(5) Uani 1 1 d .
H61 H 0.9168 0.1977 0.5707 0.107(10) Uiso 1 1 calc R
C59 C 0.8865(15) 0.3118(8) 0.6442(11) 0.088(6) Uani 1 1 d .
H59 H 0.9135 0.3454 0.6593 0.107(10) Uiso 1 1 calc R
C62 C 0.8093(13) 0.2131(8) 0.6001(10) 0.084(5) Uani 1 1 d .
H62 H 0.7807 0.1801 0.5830 0.107(10) Uiso 1 1 calc R
C51 C 0.6932(12) 0.1832(7) 0.7279(9) 0.064(4) Uani 1 1 d .
C54 C 0.7217(19) 0.0974(7) 0.8441(13) 0.099(7) Uani 1 1 d .
H54 H 0.7321 0.0690 0.8825 0.107(10) Uiso 1 1 calc R
C52 C 0.7772(13) 0.1591(8) 0.7626(11) 0.096(6) Uani 1 1 d .
H52 H 0.8241 0.1708 0.7476 0.107(10) Uiso 1 1 calc R
C56 C 0.6247(13) 0.1637(8) 0.7492(12) 0.097(6) Uani 1 1 d .
H56 H 0.5670 0.1787 0.7239 0.107(10) Uiso 1 1 calc R
C55 C 0.6407(18) 0.1198(8) 0.8107(12) 0.096(6) Uani 1 1 d .
H55 H 0.5943 0.1078 0.8262 0.107(10) Uiso 1 1 calc R
C53 C 0.7913(16) 0.1156(10) 0.8226(12) 0.116(7) Uani 1 1 d .
H53 H 0.8483 0.0995 0.8472 0.107(10) Uiso 1 1 calc R
C39 C 0.5843(12) 0.2147(10) 0.5484(10) 0.089(6) Uani 1 1 d .
C44 C 0.5431(15) 0.1657(10) 0.5390(14) 0.104(7) Uani 1 1 d .
H44 H 0.5537 0.1430 0.5858 0.107(10) Uiso 1 1 calc R
C42 C 0.459(2) 0.1880(17) 0.3914(19) 0.166(14) Uani 1 1 d .
H42 H 0.4104 0.1798 0.3400 0.107(10) Uiso 1 1 calc R
C41 C 0.502(2) 0.2337(16) 0.4000(17) 0.165(12) Uani 1 1 d .
H41 H 0.4891 0.2555 0.3518 0.107(10) Uiso 1 1 calc R
C43 C 0.487(2) 0.1521(12) 0.459(2) 0.160(11) Uani 1 1 d .
H43 H 0.4656 0.1170 0.4484 0.107(10) Uiso 1 1 calc R
C40 C 0.5692(14) 0.2515(12) 0.4840(15) 0.145(10) Uani 1 1 d .
H40 H 0.5985 0.2845 0.4925 0.107(10) Uiso 1 1 calc R
C45 C 0.6359(13) 0.2900(8) 0.7038(14) 0.079(5) Uani 1 1 d .
C50 C 0.5655(17) 0.3228(10) 0.6522(18) 0.114(8) Uani 1 1 d .
H50 H 0.5363 0.3171 0.5930 0.107(10) Uiso 1 1 calc R
C46 C 0.681(2) 0.2991(9) 0.7901(15) 0.139(10) Uani 1 1 d .
H46 H 0.7318 0.2785 0.8223 0.107(10) Uiso 1 1 calc R
C48 C 0.583(2) 0.3727(13) 0.779(3) 0.161(14) Uani 1 1 d .
H48 H 0.5652 0.4012 0.8039 0.107(10) Uiso 1 1 calc R
C47 C 0.653(3) 0.3377(13) 0.8279(18) 0.167(12) Uani 1 1 d .
H47 H 0.6800 0.3417 0.8876 0.107(10) Uiso 1 1 calc R
C49 C 0.541(2) 0.3630(16) 0.691(3) 0.180(16) Uani 1 1 d .
H49 H 0.4944 0.3855 0.6574 0.107(10) Uiso 1 1 calc R
O7 O 0.0192(12) 0.0739(9) 0.5903(10) 0.067(5) Uiso 0.50 1 d P
O8 O 0.1569(16) 0.0311(12) 1.1418(15) 0.114(8) Uiso 0.50 1 d P
O9 O 0.4363(17) 0.0749(13) 0.6080(16) 0.124(9) Uiso 0.50 1 d P
O10 O -0.0816(16) 0.0784(12) 0.6917(15) 0.112(8) Uiso 0.50 1 d P
O11 O 0.303(2) 0.0684(17) 1.291(2) 0.166(12) Uiso 0.50 1 d P
O12 O 0.043(3) 0.0469(19) 0.432(2) 0.199(16) Uiso 0.50 1 d P
O13 O 0.009(2) -0.0699(15) 1.0234(18) 0.149(11) Uiso 0.50 1 d P
O14 O -0.261(2) 0.0705(18) 0.588(2) 0.177(13) Uiso 0.50 1 d P

loop_
_atom_site_aniso_label
_atom_site_aniso_U_11
_atom_site_aniso_U_22
_atom_site_aniso_U_33
_atom_site_aniso_U_23
_atom_site_aniso_U_13
_atom_site_aniso_U_12
Cu1 0.0843(14) 0.0249(11) 0.0908(14) 0.0039(10) 0.0319(10) -0.0002(11)
N1 0.093(10) 0.022(7) 0.084(8) 0.003(7) 0.052(8) 0.006(7)
O3 0.086(8) 0.045(7) 0.097(8) -0.004(6) 0.022(6) -0.004(7)
C1 0.069(10) 0.027(8) 0.062(9) 0.016(7) 0.031(8) -0.006(8)
C10A 0.073(10) 0.011(8) 0.073(10) 0.005(7) 0.037(9) 0.003(7)
N2 0.059(8) 0.035(8) 0.100(10) -0.010(7) 0.032(8) 0.007(7)
C11 0.067(11) 0.024(9) 0.087(11) 0.000(8) 0.039(10) -0.003(8)
C9 0.062(9) 0.025(9) 0.051(8) 0.005(7) 0.019(8) -0.003(8)
C2 0.072(10) 0.015(8) 0.102(12) 0.000(8) 0.039(10) 0.004(7)
O1 0.107(9) 0.041(7) 0.089(7) 0.007(6) 0.035(6) -0.008(7)
C13 0.098(15) 0.036(11) 0.150(18) 0.016(11) 0.069(15) 0.024(11)
O6 0.110(10) 0.065(9) 0.117(10) 0.012(7) 0.057(8) 0.007(7)
C12 0.091(14) 0.020(9) 0.096(13) 0.007(9) 0.036(12) 0.009(9)
C3 0.067(10) 0.019(8) 0.080(10) 0.000(7) 0.020(9) 0.007(8)
C5 0.075(11) 0.029(10) 0.099(12) 0.016(9) 0.041(10) -0.004(9)
O2 0.141(11) 0.062(9) 0.119(10) 0.032(8) 0.037(8) 0.001(8)
C14 0.053(12) 0.049(13) 0.16(2) -0.019(13) 0.009(14) -0.006(10)
C4 0.075(10) 0.041(10) 0.080(11) 0.031(9) 0.027(8) -0.009(9)
C6 0.101(13) 0.040(11) 0.093(12) 0.004(10) 0.049(11) 0.017(10)
O4 0.104(9) 0.079(10) 0.147(11) 0.020(9) 0.057(8) -0.003(8)
C7 0.125(15) 0.033(11) 0.082(12) 0.001(8) 0.047(12) -0.005(11)
C8 0.092(12) 0.030(9) 0.085(11) 0.016(9) 0.042(9) -0.001(9)
O5 0.075(9) 0.147(17) 0.194(14) 0.050(12) 0.037(10) -0.010(10)
P1 0.072(3) 0.021(2) 0.067(2) -0.0008(18) 0.0141(19) -0.003(2)
C27 0.077(10) 0.024(9) 0.065(9) -0.001(8) 0.010(8) 0.006(8)
C32 0.089(12) 0.058(13) 0.060(10) -0.017(9) 0.005(9) 0.001(10)
C29 0.134(17) 0.042(12) 0.086(14) -0.026(10) 0.015(12) -0.012(12)
C30 0.089(13) 0.12(2) 0.075(12) -0.011(14) 0.019(10) 0.021(14)
C28 0.114(14) 0.052(12) 0.061(10) -0.015(9) 0.005(9) -0.005(10)
C31 0.066(10) 0.074(14) 0.068(11) 0.013(10) 0.015(8) 0.011(9)
C15 0.074(10) 0.025(8) 0.063(8) -0.002(7) 0.018(7) -0.006(8)
C20 0.093(12) 0.031(9) 0.068(9) 0.003(8) 0.034(9) 0.008(9)
C19 0.068(11) 0.070(13) 0.056(9) 0.017(9) 0.010(9) 0.027(10)
C17 0.093(13) 0.075(14) 0.071(11) 0.002(10) -0.008(10) -0.013(11)
C16 0.087(12) 0.051(12) 0.071(10) 0.007(9) -0.008(9) -0.008(10)
C18 0.056(10) 0.14(2) 0.066(11) -0.037(13) 0.010(9) -0.021(13)
C33 0.072(10) 0.019(8) 0.057(9) 0.001(7) 0.011(8) 0.010(7)
C34 0.100(13) 0.065(14) 0.072(11) 0.032(10) 0.020(10) -0.011(12)
C36 0.076(12) 0.047(12) 0.136(17) 0.016(13) 0.018(12) 0.000(10)
C38 0.072(10) 0.047(11) 0.069(10) 0.002(8) 0.004(9) 0.015(10)
C35 0.135(17) 0.046(12) 0.117(15) -0.026(11) 0.076(15) -0.007(13)
C37 0.094(14) 0.044(12) 0.104(14) 0.015(11) 0.013(11) 0.000(11)
C21 0.081(11) 0.016(9) 0.087(11) 0.007(7) 0.027(9) -0.010(9)
C22 0.115(16) 0.065(15) 0.123(15) 0.015(11) 0.045(12) -0.028(13)
C24 0.22(3) 0.07(2) 0.15(2) -0.003(15) 0.09(2) -0.06(2)
C25 0.22(3) 0.034(13) 0.114(16) 0.019(11) 0.051(17) -0.030(17)
C26 0.136(15) 0.045(13) 0.086(11) -0.012(9) 0.040(11) 0.013(12)
C23 0.17(2) 0.034(13) 0.21(2) -0.009(14) 0.111(18) -0.036(15)
P2 0.081(3) 0.060(3) 0.080(3) 0.015(2) 0.038(2) 0.000(3)
C57 0.081(11) 0.074(14) 0.079(11) 0.031(10) 0.032(9) -0.015(11)
C58 0.086(12) 0.061(13) 0.085(11) 0.015(9) 0.045(10) -0.015(10)
C60 0.084(14) 0.14(3) 0.098(14) 0.060(16) 0.037(11) -0.005(17)
C61 0.088(13) 0.063(14) 0.098(12) 0.026(10) 0.054(10) 0.001(11)
C59 0.112(16) 0.052(13) 0.113(14) 0.027(11) 0.057(12) -0.013(12)
C62 0.113(14) 0.058(13) 0.101(12) -0.005(10) 0.063(11) -0.004(12)
C51 0.089(12) 0.049(11) 0.067(10) 0.002(8) 0.045(9) -0.023(10)
C54 0.16(2) 0.029(11) 0.113(15) 0.014(10) 0.063(16) -0.011(14)
C52 0.094(14) 0.091(17) 0.109(14) 0.025(12) 0.047(12) -0.013(13)
C56 0.104(14) 0.068(15) 0.143(16) -0.017(13) 0.075(13) 0.005(12)
C55 0.17(2) 0.043(13) 0.106(14) 0.014(11) 0.081(14) -0.026(14)
C53 0.123(17) 0.11(2) 0.110(15) 0.044(14) 0.041(13) 0.016(16)
C39 0.102(14) 0.104(18) 0.069(11) 0.040(12) 0.044(10) 0.028(14)
C44 0.142(18) 0.080(17) 0.090(15) 0.001(12) 0.048(13) -0.023(14)
C42 0.13(2) 0.22(4) 0.12(2) -0.04(3) 0.021(18) -0.06(3)
C41 0.18(3) 0.21(4) 0.11(2) 0.04(2) 0.05(2) -0.02(3)
C43 0.22(3) 0.11(2) 0.12(2) -0.005(19) 0.04(2) -0.04(2)
C40 0.122(17) 0.18(3) 0.109(17) 0.030(18) 0.024(14) -0.054(18)
C45 0.100(13) 0.051(12) 0.122(15) -0.007(12) 0.081(12) -0.012(12)
C50 0.13(2) 0.049(14) 0.17(2) -0.005(16) 0.073(18) -0.011(15)
C46 0.28(3) 0.063(16) 0.113(18) -0.024(13) 0.12(2) -0.011(18)
C48 0.22(3) 0.07(2) 0.30(5) -0.01(3) 0.21(3) 0.01(2)
C47 0.31(4) 0.09(2) 0.14(2) -0.02(2) 0.14(3) -0.01(3)
C49 0.16(3) 0.09(3) 0.28(4) 0.02(3) 0.08(3) -0.02(2)

loop_
_atom_type_symbol
_atom_type_description
_atom_type_scat_dispersion_real
_atom_type_scat_dispersion_imag
_atom_type_scat_source
C C 0.0033 0.0016 'International Tables Vol C Tables 4.2.6.8 and 6.1.1.4'
H H 0.0000 0.0000 'International Tables Vol C Tables 4.2.6.8 and 6.1.1.4'
N N 0.0061 0.0033 'International Tables Vol C Tables 4.2.6.8 and 6.1.1.4'
O O 0.0106 0.0060 'International Tables Vol C Tables 4.2.6.8 and 6.1.1.4'
P P 0.1023 0.0942 'International Tables Vol C Tables 4.2.6.8 and 6.1.1.4'
Cu Cu 0.3201 1.2651 'International Tables Vol C Tables 4.2.6.8 and 6.1.1.4'

loop_
_geom_angle_atom_site_label_1
_geom_angle_atom_site_label_2
_geom_angle_atom_site_label_3
_geom_angle
_geom_angle_site_symmetry_1
_geom_angle_site_symmetry_3
O6 Cu1 O3 82.7(5) . .
O6 Cu1 N1 166.5(5) . .
O3 Cu1 N1 83.9(5) . .
O6 Cu1 N2 85.5(6) . .
O3 Cu1 N2 168.2(5) . .
N1 Cu1 N2 107.9(5) . .
C11 N1 C1 115.6(12) . .
C11 N1 Cu1 112.5(11) . .
C1 N1 Cu1 131.8(9) . .
C12 O3 Cu1 113.8(10) . .
C9 C1 C2 120.6(13) . .
C9 C1 N1 122.3(13) . .
C2 C1 N1 117.0(14) . .
C9 C10A C5 124.2(14) . .
C9 C10A C4 118.6(13) . .
C5 C10A C4 117.1(14) . .
C13 N2 C5 119.4(15) . 3_657
C13 N2 Cu1 110.0(12) . .
C5 N2 Cu1 130.6(11) 3_657 .
O1 C11 N1 127.4(14) . .
O1 C11 C12 119.2(15) . .
N1 C11 C12 113.3(16) . .
C10A C9 C1 121.5(13) . .
C10A C9 C8 117.7(14) . .
C1 C9 C8 120.8(13) . .
C3 C2 C1 119.3(14) . .
C3 C2 H2 120.4 . .
C1 C2 H2 120.3 . .
N2 C13 O4 125.7(18) . .
N2 C13 C14 116.6(19) . .
O4 C13 C14 118(2) . .
C14 O6 Cu1 112.3(11) . .
O2 C12 O3 124.4(16) . .
O2 C12 C11 119.5(18) . .
O3 C12 C11 116.1(16) . .
C2 C3 C4 121.2(14) . .
C2 C3 H3 119.3 . .
C4 C3 H3 119.4 . .
C6 C5 N2 120.6(15) . 3_657
C6 C5 C10A 116.4(14) . .
N2 C5 C10A 122.8(15) 3_657 .
O5 C14 O6 126(2) . .
O5 C14 C13 119(2) . .
O6 C14 C13 114.4(18) . .
C3 C4 C10A 118.7(13) . .
C3 C4 H4 120.7 . .
C10A C4 H4 120.6 . .
C7 C6 C5 119.3(16) . .
C7 C6 H6 120.4 . .
C5 C6 H6 120.4 . .
C6 C7 C8 124.4(16) . .
C6 C7 H7 117.8 . .
C8 C7 H7 117.8 . .
C7 C8 C9 117.9(15) . .
C7 C8 H8 121.0 . .
C9 C8 H8 121.1 . .
C15 P1 C21 110.8(7) . .
C15 P1 C27 109.8(7) . .
C21 P1 C27 110.8(7) . .
C15 P1 C33 109.2(7) . .
C21 P1 C33 108.1(7) . .
C27 P1 C33 108.1(7) . .
C32 C27 C28 118.1(14) . .
C32 C27 P1 120.1(11) . .
C28 C27 P1 121.7(13) . .
C31 C32 C27 122.4(15) . .
C31 C32 H32 118.8 . .
C27 C32 H32 118.8 . .
C28 C29 C30 121.5(17) . .
C28 C29 H29 119.2 . .
C30 C29 H29 119.2 . .
C29 C30 C31 122.2(18) . .
C29 C30 H30 118.9 . .
C31 C30 H30 118.9 . .
C29 C28 C27 120.0(17) . .
C29 C28 H28 120.0 . .
C27 C28 H28 120.0 . .
C32 C31 C30 115.6(17) . .
C32 C31 H31 122.2 . .
C30 C31 H31 122.2 . .
C16 C15 C20 115.2(13) . .
C16 C15 P1 120.5(11) . .
C20 C15 P1 124.2(12) . .
C19 C20 C15 123.2(15) . .
C19 C20 H20 118.4 . .
C15 C20 H20 118.4 . .
C20 C19 C18 118.7(14) . .
C20 C19 H19 120.7 . .
C18 C19 H19 120.6 . .
C16 C17 C18 119.2(18) . .
C16 C17 H17 120.4 . .
C18 C17 H17 120.4 . .
C15 C16 C17 124.5(16) . .
C15 C16 H16 117.7 . .
C17 C16 H16 117.8 . .
C17 C18 C19 119.1(14) . .
C17 C18 H18 120.4 . .
C19 C18 H18 120.4 . .
C38 C33 C34 120.6(15) . .
C38 C33 P1 120.6(12) . .
C34 C33 P1 118.1(12) . .
C33 C34 C35 118.9(15) . .
C33 C34 H34 120.6 . .
C35 C34 H34 120.5 . .
C35 C36 C37 116.9(18) . .
C35 C36 H36 121.6 . .
C37 C36 H36 121.5 . .
C33 C38 C37 121.2(16) . .
C33 C38 H38 119.4 . .
C37 C38 H38 119.4 . .
C36 C35 C34 120.8(17) . .
C36 C35 H35 119.5 . .
C34 C35 H35 119.7 . .
C38 C37 C36 121.5(16) . .
C38 C37 H37 119.2 . .
C36 C37 H37 119.3 . .
C22 C21 C26 118.2(17) . .
C22 C21 P1 123.3(14) . .
C26 C21 P1 118.5(15) . .
C21 C22 C23 123(2) . .
C21 C22 H22 118.2 . .
C23 C22 H22 118.3 . .
C23 C24 C25 125(3) . .
C23 C24 H24 117.6 . .
C25 C24 H24 117.6 . .
C24 C25 C26 120(3) . .
C24 C25 H25 120.2 . .
C26 C25 H25 120.3 . .
C21 C26 C25 118(2) . .
C21 C26 H26 121.0 . .
C25 C26 H26 120.9 . .
C24 C23 C22 116(2) . .
C24 C23 H23 122.1 . .
C22 C23 H23 122.1 . .
C51 P2 C57 110.2(8) . .
C51 P2 C45 104.3(9) . .
C57 P2 C45 110.3(9) . .
C51 P2 C39 110.1(9) . .
C57 P2 C39 106.9(8) . .
C45 P2 C39 115.1(10) . .
C58 C57 C62 118.3(16) . .
C58 C57 P2 124.2(17) . .
C62 C57 P2 117.6(15) . .
C59 C58 C57 120.2(19) . .
C59 C58 H58 119.9 . .
C57 C58 H58 119.9 . .
C61 C60 C59 118.7(18) . .
C61 C60 H60 120.7 . .
C59 C60 H60 120.6 . .
C60 C61 C62 119.2(19) . .
C60 C61 H61 120.4 . .
C62 C61 H61 120.4 . .
C60 C59 C58 124(2) . .
C60 C59 H59 118.0 . .
C58 C59 H59 118.0 . .
C61 C62 C57 119.4(18) . .
C61 C62 H62 120.3 . .
C57 C62 H62 120.3 . .
C56 C51 C52 118.9(16) . .
C56 C51 P2 119.2(15) . .
C52 C51 P2 121.9(13) . .
C55 C54 C53 121(2) . .
C55 C54 H54 119.6 . .
C53 C54 H54 119.6 . .
C51 C52 C53 118.9(18) . .
C51 C52 H52 120.6 . .
C53 C52 H52 120.5 . .
C51 C56 C55 121.2(18) . .
C51 C56 H56 119.3 . .
C55 C56 H56 119.5 . .
C54 C55 C56 119.2(19) . .
C54 C55 H55 120.5 . .
C56 C55 H55 120.4 . .
C54 C53 C52 121(2) . .
C54 C53 H53 119.5 . .
C52 C53 H53 119.6 . .
C40 C39 C44 126(2) . .
C40 C39 P2 114(2) . .
C44 C39 P2 120.5(15) . .
C43 C44 C39 116(2) . .
C43 C44 H44 121.9 . .
C39 C44 H44 121.7 . .
C41 C42 C43 119(3) . .
C41 C42 H42 120.6 . .
C43 C42 H42 120.0 . .
C42 C41 C40 122(3) . .
C42 C41 H41 118.9 . .
C40 C41 H41 119.5 . .
C42 C43 C44 123(3) . .
C42 C43 H43 118.9 . .
C44 C43 H43 118.5 . .
C39 C40 C41 113(2) . .
C39 C40 H40 123.6 . .
C41 C40 H40 123.2 . .
C46 C45 C50 122(2) . .
C46 C45 P2 119.8(19) . .
C50 C45 P2 118.2(19) . .
C45 C50 C49 117(3) . .
C45 C50 H50 120.6 . .
C49 C50 H50 122.2 . .
C47 C46 C45 120(3) . .
C47 C46 H46 120.2 . .
C45 C46 H46 120.3 . .
C49 C48 C47 117(3) . .
C49 C48 H48 120.8 . .
C47 C48 H48 121.9 . .
C46 C47 C48 121(3) . .
C46 C47 H47 120.4 . .
C48 C47 H47 118.9 . .
C48 C49 C50 123(4) . .
C48 C49 H49 119.0 . .
C50 C49 H49 117.9 . .

loop_
_geom_bond_atom_site_label_1
_geom_bond_atom_site_label_2
_geom_bond_distance
_geom_bond_site_symmetry_2
Cu1 O6 1.905(13) .
Cu1 O3 1.923(11) .
Cu1 N1 1.946(12) .
Cu1 N2 1.979(13) .
N1 C11 1.331(18) .
N1 C1 1.469(17) .
O3 C12 1.277(18) .
C1 C9 1.365(18) .
C1 C2 1.426(19) .
C10A C9 1.348(17) .
C10A C5 1.44(2) .
C10A C4 1.48(2) .
N2 C13 1.28(2) .
N2 C5 1.411(18) 3_657
C11 O1 1.242(16) .
C11 C12 1.50(2) .
C9 C8 1.441(19) .
C2 C3 1.366(18) .
C2 H2 0.9300 .
C13 O4 1.33(2) .
C13 C14 1.52(3) .
O6 C14 1.30(2) .
C12 O2 1.262(18) .
C3 C4 1.371(19) .
C3 H3 0.9300 .
C5 C6 1.42(2) .
C5 N2 1.411(18) 3_657
C14 O5 1.24(2) .
C4 H4 0.9300 .
C6 C7 1.35(2) .
C6 H6 0.9300 .
C7 C8 1.38(2) .
C7 H7 0.9300 .
C8 H8 0.9300 .
P1 C15 1.737(14) .
P1 C21 1.785(15) .
P1 C27 1.786(15) .
P1 C33 1.800(14) .
C27 C32 1.41(2) .
C27 C28 1.43(2) .
C32 C31 1.39(2) .
C32 H32 0.9300 .
C29 C28 1.36(2) .
C29 C30 1.34(3) .
C29 H29 0.9300 .
C30 C31 1.46(3) .
C30 H30 0.9300 .
C28 H28 0.9300 .
C31 H31 0.9300 .
C15 C16 1.36(2) .
C15 C20 1.421(19) .
C20 C19 1.37(2) .
C20 H20 0.9300 .
C19 C18 1.42(2) .
C19 H19 0.9300 .
C17 C16 1.38(2) .
C17 C18 1.38(3) .
C17 H17 0.9300 .
C16 H16 0.9300 .
C18 H18 0.9300 .
C33 C38 1.316(17) .
C33 C34 1.41(2) .
C34 C35 1.42(2) .
C34 H34 0.9300 .
C36 C35 1.35(2) .
C36 C37 1.45(2) .
C36 H36 0.9300 .
C38 C37 1.35(2) .
C38 H38 0.9300 .
C35 H35 0.9300 .
C37 H37 0.9300 .
C21 C22 1.37(2) .
C21 C26 1.41(2) .
C22 C23 1.39(3) .
C22 H22 0.9300 .
C24 C23 1.35(3) .
C24 C25 1.34(3) .
C24 H24 0.9300 .
C25 C26 1.40(3) .
C25 H25 0.9300 .
C26 H26 0.9300 .
C23 H23 0.9300 .
P2 C51 1.748(16) .
P2 C57 1.793(17) .
P2 C45 1.789(19) .
P2 C39 1.84(2) .
C57 C58 1.37(2) .
C57 C62 1.45(2) .
C58 C59 1.32(2) .
C58 H58 0.9300 .
C60 C61 1.40(3) .
C60 C59 1.36(3) .
C60 H60 0.9300 .
C61 C62 1.37(2) .
C61 H61 0.9300 .
C59 H59 0.9300 .
C62 H62 0.9300 .
C51 C56 1.37(2) .
C51 C52 1.38(2) .
C54 C55 1.32(3) .
C54 C53 1.38(3) .
C54 H54 0.9300 .
C52 C53 1.44(3) .
C52 H52 0.9300 .
C56 C55 1.46(3) .
C56 H56 0.9300 .
C55 H55 0.9300 .
C53 H53 0.9300 .
C39 C40 1.37(3) .
C39 C44 1.37(3) .
C44 C43 1.33(3) .
C44 H44 0.9300 .
C42 C41 1.31(4) .
C42 C43 1.38(4) .
C42 H42 0.9300 .
C41 C40 1.47(3) .
C41 H41 0.9300 .
C43 H43 0.9300 .
C40 H40 0.9300 .
C45 C46 1.36(3) .
C45 C50 1.39(3) .
C50 C49 1.33(4) .
C50 H50 0.9300 .
C46 C47 1.33(3) .
C46 H46 0.9300 .
C48 C49 1.38(4) .
C48 C47 1.40(4) .
C48 H48 0.9300 .
C47 H47 0.9300 .
C49 H49 0.9300 .
